data_7135792
loop_
_publ_author_name
'Huerfano, I. J.'
'Quinn, Tate M.'
'Kangmennaa, Ahmed'
'Zeller, Matthias'
'Bart, Suzanne C.'

_publ_section_title
;
 Proton-coupled electron transfer driven by coordination-induced bond
 weakening at a trivalent uranium center.
;
_journal_issue 39
_journal_name_full 'Chemical communications (Cambridge, England)'
_journal_page_first 9983
_journal_page_last 9987
_journal_paper_doi 10.1039/d6cc01484d
_journal_volume 62
_journal_year 2026
_chemical_formula_moiety 'C32 H12 B F24, C37 H52 B2 N13 U, 1.844(C5 H12)'
_chemical_formula_sum 'C78.22 H86.13 B3 F24 N13 U'
_chemical_formula_weight 1934.83
_space_group_crystal_system triclinic
_space_group_IT_number 2
_space_group_name_Hall '-P 1'
_space_group_name_H-M_alt 'P -1'
_atom_sites_solution_hydrogens mixed
_atom_sites_solution_primary dual
_atom_sites_solution_secondary difmap
_audit_creation_method
;FinalCif V156 by Daniel Kratzert, Freiburg 2026, 
https://dkratzert.de/finalcif.html
;
_audit_update_record
;
2026-02-09 deposited with the CCDC.	2026-04-09 downloaded from the CCDC.
;
_cell_angle_alpha 86.256(3)
_cell_angle_beta 76.813(3)
_cell_angle_gamma 72.975(3)
_cell_formula_units_Z 2
_cell_length_a 14.4732(8)
_cell_length_b 14.7769(9)
_cell_length_c 21.7868(13)
_cell_measurement_reflns_used 9974
_cell_measurement_temperature 150(2)
_cell_measurement_theta_max 79.8852
_cell_measurement_theta_min 3.2711
_cell_volume 4337.8(4)
_computing_cell_refinement 'SAINT V8.41 (Bruker, 2025)'
_computing_data_collection 'Apex6 v2025.6 (Bruker, 2025)'
_computing_data_reduction 'SAINT V8.41 (Bruker, 2025)'
_computing_structure_refinement
;  
SHELXL-2025/1 (Sheldrick, 2015a, 2025), 
SHELXLE Rev1737 (H\"ubschle et al., 2011)
;
_computing_structure_solution 'SHELXT (Sheldrick, 2015b)'
_diffrn_ambient_temperature 150(2)
_diffrn_detector_area_resol_mean 7.4074
_diffrn_detector_type 'PhotonIII_C14 charge-integrating and photon counting pixel array'
_diffrn_measured_fraction_theta_full 1.000
_diffrn_measured_fraction_theta_max 0.978
_diffrn_measurement_device 'four circle diffractometer'
_diffrn_measurement_device_type 'Bruker AXS D8 Quest'
_diffrn_measurement_method 'omega and phi scans'
_diffrn_radiation_monochromator 'HELIOS multilayer Montel optics'
_diffrn_radiation_type CuK\a
_diffrn_radiation_wavelength 1.54178
_diffrn_reflns_av_R_equivalents 0.0822
_diffrn_reflns_av_unetI/netI 0.0552
_diffrn_reflns_Laue_measured_fraction_full 1.000
_diffrn_reflns_Laue_measured_fraction_max 0.978
_diffrn_reflns_limit_h_max 18
_diffrn_reflns_limit_h_min -18
_diffrn_reflns_limit_k_max 18
_diffrn_reflns_limit_k_min -18
_diffrn_reflns_limit_l_max 27
_diffrn_reflns_limit_l_min -27
_diffrn_reflns_number 95224
_diffrn_reflns_point_group_measured_fraction_full 1.000
_diffrn_reflns_point_group_measured_fraction_max 0.978
_diffrn_reflns_theta_full 67.679
_diffrn_reflns_theta_max 80.913
_diffrn_reflns_theta_min 3.128
_diffrn_source ' I-mu-S 3.0 microsource X-ray tube'
_diffrn_source_current '1.1 mA'
_diffrn_source_voltage '50 kV'
_exptl_absorpt_coefficient_mu 6.151
_exptl_absorpt_correction_T_max 0.6537
_exptl_absorpt_correction_T_min 0.0780
_exptl_absorpt_correction_type numerical
_exptl_absorpt_process_details
;
 SADABS 2016/2: Krause, L., Herbst-Irmer, R., Sheldrick G.M. & Stalke D.,
 J. Appl. Cryst. 48 (2015) 3-10
;
_exptl_crystal_colour 'red brown'
_exptl_crystal_density_diffrn 1.481
_exptl_crystal_description plate
_exptl_crystal_F_000 1939
_exptl_crystal_size_max 0.454
_exptl_crystal_size_mid 0.188
_exptl_crystal_size_min 0.038
_refine_diff_density_max 2.491
_refine_diff_density_min -1.060
_refine_diff_density_rms 0.096
_refine_ls_extinction_method none
_refine_ls_goodness_of_fit_ref 1.064
_refine_ls_hydrogen_treatment mixed
_refine_ls_matrix_type full
_refine_ls_number_parameters 1375
_refine_ls_number_reflns 18668
_refine_ls_number_restraints 1071
_refine_ls_restrained_S_all 1.067
_refine_ls_R_factor_all 0.0522
_refine_ls_R_factor_gt 0.0426
_refine_ls_shift/su_max 0.003
_refine_ls_shift/su_mean 0.000
_refine_ls_structure_factor_coef Fsqd
_refine_ls_weighting_details 'w=1/[\s^2^(Fo^2^)+(0.0402P)^2^+8.7673P] where P=(Fo^2^+2Fc^2^)/3'
_refine_ls_weighting_scheme calc
_refine_ls_wR_factor_gt 0.1062
_refine_ls_wR_factor_ref 0.1090
_reflns_Friedel_coverage 0.000
_reflns_number_gt 16842
_reflns_number_total 18668
_reflns_threshold_expression 'I > 2\s(I)'
_cod_data_source_file d6cc01484d2.cif
_cod_data_source_block 251210_Tp2UNHTolBArF24_3_0m
_cod_depositor_comments 'Adding full bibliography for 7135792.cif.'
_cod_database_code 7135792
_shelx_shelxl_version_number 2019/3
_shelx_space_group_comment
;
The symmetry employed for this shelxl refinement is uniquely defined
by the following loop, which should always be used as a source of
symmetry information in preference to the above space-group names.
They are only intended as comments.
;
_shelx_estimated_absorpt_t_min 0.167
_shelx_estimated_absorpt_t_max 0.800

loop_
_space_group_symop_operation_xyz
'x, y, z'
'-x, -y, -z'

loop_
_atom_site_label
_atom_site_type_symbol
_atom_site_fract_x
_atom_site_fract_y
_atom_site_fract_z
_atom_site_U_iso_or_equiv
_atom_site_adp_type
_atom_site_occupancy
_atom_site_site_symmetry_order
_atom_site_calc_flag
_atom_site_refinement_flags_posn
_atom_site_refinement_flags_adp
_atom_site_refinement_flags_occupancy
_atom_site_disorder_assembly
_atom_site_disorder_group
U1 U 0.64926(2) 0.11057(2) 0.79336(2) 0.04011(5) Uani 1 1 d . . . . .
N1 N 0.7439(3) -0.0038(2) 0.86125(17) 0.0401(7) Uani 1 1 d . . . . .
N2 N 0.7293(3) 0.0207(2) 0.92352(18) 0.0421(8) Uani 1 1 d . . . . .
N3 N 0.5134(3) 0.1349(3) 0.89611(18) 0.0440(8) Uani 1 1 d . . . . .
N4 N 0.5457(3) 0.1166(2) 0.95172(17) 0.0411(7) Uani 1 1 d . . . . .
N5 N 0.6764(3) 0.2260(3) 0.86237(19) 0.0434(8) Uani 1 1 d . . . . .
N6 N 0.6753(3) 0.2026(2) 0.92507(18) 0.0427(8) Uani 1 1 d . . . . .
N7 N 0.6299(3) 0.2266(3) 0.71043(19) 0.0521(9) Uani 1 1 d . . . . .
N8 N 0.6893(3) 0.2132(4) 0.6508(2) 0.0674(13) Uani 1 1 d . . . . .
N9 N 0.7196(3) 0.0030(3) 0.70037(19) 0.0510(9) Uani 1 1 d . . . . .
N10 N 0.7664(3) 0.0335(4) 0.64358(19) 0.0559(10) Uani 1 1 d . . . . .
N11 N 0.8265(3) 0.1208(3) 0.74632(19) 0.0472(9) Uani 1 1 d . . . . .
N12 N 0.8515(3) 0.1377(3) 0.6823(2) 0.0526(10) Uani 1 1 d . . . . .
N13 N 0.5248(3) 0.0733(4) 0.7720(2) 0.0580(11) Uani 1 1 d D . . . .
H13N H 0.497(4) 0.047(4) 0.805(2) 0.070 Uiso 1 1 d D U . . .
C1 C 0.8702(4) -0.1269(4) 0.7876(3) 0.0570(12) Uani 1 1 d . . . . .
H1A H 0.865865 -0.078148 0.754768 0.086 Uiso 1 1 calc R U . . .
H1C H 0.834570 -0.171156 0.780790 0.086 Uiso 1 1 calc R U . . .
H1D H 0.939878 -0.161317 0.785665 0.086 Uiso 1 1 calc R U . . .
C2 C 0.8251(3) -0.0814(3) 0.8507(2) 0.0466(10) Uani 1 1 d . . . . .
C3 C 0.8597(4) -0.1052(3) 0.9048(3) 0.0513(11) Uani 1 1 d . . . . .
H3 H 0.914606 -0.156707 0.910225 0.062 Uiso 1 1 calc R U . . .
C4 C 0.7997(4) -0.0401(3) 0.9496(2) 0.0487(10) Uani 1 1 d . . . . .
C5 C 0.8081(5) -0.0317(4) 1.0163(3) 0.0702(16) Uani 1 1 d . . . . .
H5A H 0.859356 -0.086733 1.026567 0.105 Uiso 1 1 calc R U . . .
H5B H 0.744457 -0.029238 1.045007 0.105 Uiso 1 1 calc R U . . .
H5C H 0.825852 0.026177 1.020845 0.105 Uiso 1 1 calc R U . . .
C6 C 0.3461(4) 0.1851(5) 0.8679(3) 0.0703(16) Uani 1 1 d . . . . .
H6A H 0.380836 0.207981 0.828748 0.105 Uiso 1 1 calc R U . . .
H6B H 0.287406 0.235735 0.886848 0.105 Uiso 1 1 calc R U . . .
H6C H 0.325724 0.130722 0.858534 0.105 Uiso 1 1 calc R U . . .
C7 C 0.4134(3) 0.1558(3) 0.9127(2) 0.0485(10) Uani 1 1 d . . . . .
C8 C 0.3843(4) 0.1484(3) 0.9772(2) 0.0503(11) Uani 1 1 d . . . . .
H8 H 0.318314 0.157696 1.000676 0.060 Uiso 1 1 calc R U . . .
C9 C 0.4673(3) 0.1252(3) 1.0010(2) 0.0456(10) Uani 1 1 d . . . . .
C10 C 0.4764(4) 0.1102(4) 1.0684(2) 0.0571(12) Uani 1 1 d . . . . .
H10A H 0.527090 0.050566 1.072089 0.086 Uiso 1 1 calc R U . . .
H10B H 0.412726 0.107706 1.094941 0.086 Uiso 1 1 calc R U . . .
H10C H 0.495491 0.162696 1.082200 0.086 Uiso 1 1 calc R U . . .
C11 C 0.7163(5) 0.3547(4) 0.7902(3) 0.0655(14) Uani 1 1 d . . . . .
H11A H 0.756418 0.307614 0.757831 0.098 Uiso 1 1 calc R U . . .
H11B H 0.749662 0.403362 0.791207 0.098 Uiso 1 1 calc R U . . .
H11C H 0.651271 0.384183 0.780424 0.098 Uiso 1 1 calc R U . . .
C12 C 0.7034(3) 0.3076(3) 0.8529(3) 0.0519(11) Uani 1 1 d . . . . .
C13 C 0.7186(4) 0.3344(3) 0.9086(3) 0.0564(12) Uani 1 1 d . . . . .
H13 H 0.737765 0.388691 0.914989 0.068 Uiso 1 1 calc R U . . .
C14 C 0.7007(3) 0.2675(3) 0.9531(3) 0.0487(10) Uani 1 1 d . . . . .
C15 C 0.7073(5) 0.2629(4) 1.0209(3) 0.0661(14) Uani 1 1 d . . . . .
H15A H 0.762479 0.208644 1.027188 0.099 Uiso 1 1 calc R U . . .
H15B H 0.645369 0.255888 1.047446 0.099 Uiso 1 1 calc R U . . .
H15C H 0.718471 0.321316 1.032326 0.099 Uiso 1 1 calc R U . . .
C16 C 0.4749(4) 0.3432(4) 0.7647(3) 0.0682(15) Uani 1 1 d . . . . .
H16A H 0.462713 0.411659 0.768155 0.102 Uiso 1 1 calc R U . . .
H16B H 0.494913 0.312115 0.802691 0.102 Uiso 1 1 calc R U . . .
H16C H 0.414305 0.329783 0.760357 0.102 Uiso 1 1 calc R U . . .
C17 C 0.5555(4) 0.3065(4) 0.7083(3) 0.0644(14) Uani 1 1 d . . . . .
C18 C 0.5696(5) 0.3450(6) 0.6482(4) 0.103(3) Uani 1 1 d . . . . .
H18 H 0.530263 0.402781 0.634463 0.123 Uiso 1 1 calc R U . . .
C19 C 0.6523(6) 0.2828(6) 0.6124(4) 0.104(3) Uani 1 1 d . . . . .
C20 C 0.6973(8) 0.2869(9) 0.5433(4) 0.169(7) Uani 1 1 d . . . . .
H20A H 0.705882 0.226561 0.523368 0.254 Uiso 1 1 calc R U . . .
H20B H 0.761948 0.298634 0.537933 0.254 Uiso 1 1 calc R U . . .
H20C H 0.653610 0.338169 0.523582 0.254 Uiso 1 1 calc R U . . .
C21 C 0.6626(5) -0.1378(5) 0.7396(3) 0.0737(16) Uani 1 1 d . . . . .
H21A H 0.594957 -0.129937 0.734992 0.110 Uiso 1 1 calc R U . . .
H21B H 0.660668 -0.114913 0.781276 0.110 Uiso 1 1 calc R U . . .
H21C H 0.700112 -0.204893 0.735411 0.110 Uiso 1 1 calc R U . . .
C22 C 0.7116(4) -0.0823(4) 0.6897(3) 0.0588(12) Uani 1 1 d . . . . .
C23 C 0.7539(5) -0.1064(6) 0.6276(3) 0.0761(18) Uani 1 1 d . . . . .
H23 H 0.758890 -0.163492 0.607647 0.091 Uiso 1 1 calc R U . . .
C24 C 0.7872(4) -0.0335(6) 0.6000(3) 0.0713(17) Uani 1 1 d . . . . .
C25 C 0.8400(7) -0.0241(8) 0.5330(3) 0.108(3) Uani 1 1 d . . . . .
H25A H 0.844323 -0.079051 0.508577 0.162 Uiso 1 1 calc R U . . .
H25B H 0.906921 -0.020702 0.532312 0.162 Uiso 1 1 calc R U . . .
H25C H 0.803360 0.033745 0.514564 0.162 Uiso 1 1 calc R U . . .
C26 C 0.9062(4) 0.1160(4) 0.8381(3) 0.0590(13) Uani 1 1 d . . . . .
H26A H 0.925563 0.048107 0.847225 0.088 Uiso 1 1 calc R U . . .
H26B H 0.841264 0.146240 0.864767 0.088 Uiso 1 1 calc R U . . .
H26C H 0.955386 0.144299 0.846608 0.088 Uiso 1 1 calc R U . . .
C27 C 0.9008(3) 0.1303(3) 0.7708(3) 0.0508(11) Uani 1 1 d . . . . .
C28 C 0.9716(4) 0.1543(4) 0.7232(3) 0.0618(14) Uani 1 1 d . . . . .
H28 H 1.031068 0.165700 0.727678 0.074 Uiso 1 1 calc R U . . .
C29 C 0.9386(4) 0.1584(4) 0.6687(3) 0.0632(15) Uani 1 1 d . . . . .
C30 C 0.9860(6) 0.1811(6) 0.6024(4) 0.093(2) Uani 1 1 d . . . . .
H30A H 0.997101 0.127702 0.574525 0.140 Uiso 1 1 calc R U . . .
H30B H 1.049464 0.192332 0.602298 0.140 Uiso 1 1 calc R U . . .
H30C H 0.942083 0.237845 0.587456 0.140 Uiso 1 1 calc R U . . .
C31 C 0.4810(4) 0.0594(6) 0.7224(3) 0.0732(17) Uani 1 1 d . . . . .
C33 C 0.3675(7) -0.0045(10) 0.6853(4) 0.125(4) Uani 1 1 d . . . . .
H33 H 0.320978 -0.040128 0.693181 0.150 Uiso 1 1 calc R U . . .
C32 C 0.4127(6) 0.0074(8) 0.7331(4) 0.101(3) Uani 1 1 d . . . . .
H32 H 0.396792 -0.020202 0.773252 0.121 Uiso 1 1 calc R U . . .
C34 C 0.3901(7) 0.0357(10) 0.6256(5) 0.126(4) Uani 1 1 d . . . . .
C35 C 0.4596(6) 0.0843(8) 0.6155(4) 0.107(3) Uani 1 1 d . . . . .
H35 H 0.477654 0.109675 0.574861 0.129 Uiso 1 1 calc R U . . .
C36 C 0.5045(5) 0.0976(7) 0.6629(3) 0.087(2) Uani 1 1 d . . . . .
H36 H 0.551322 0.132942 0.654598 0.104 Uiso 1 1 calc R U . . .
C37 C 0.3377(10) 0.0274(13) 0.5725(6) 0.181(7) Uani 1 1 d . . . . .
H37A H 0.372305 0.048268 0.532515 0.271 Uiso 1 1 calc R U . . .
H37B H 0.268964 0.067295 0.582752 0.271 Uiso 1 1 calc R U . . .
H37C H 0.338819 -0.038628 0.568623 0.271 Uiso 1 1 calc R U . . .
C38 C 0.2900(3) 0.5814(3) 0.8323(2) 0.0387(8) Uani 1 1 d . . . . .
C39 C 0.3017(3) 0.5130(3) 0.8797(2) 0.0392(8) Uani 1 1 d . . . . .
H39 H 0.250753 0.483487 0.894814 0.047 Uiso 1 1 calc R U . . .
C40 C 0.3852(3) 0.4868(3) 0.9053(2) 0.0395(9) Uani 1 1 d D . . . .
C41 C 0.4622(3) 0.5269(3) 0.8838(2) 0.0456(10) Uani 1 1 d . . . . .
H41 H 0.519037 0.509916 0.901576 0.055 Uiso 1 1 calc R U . . .
C42 C 0.4536(3) 0.5920(3) 0.8357(2) 0.0452(10) Uani 1 1 d D . . . .
C43 C 0.3690(3) 0.6193(3) 0.8105(2) 0.0427(9) Uani 1 1 d . . . . .
H43 H 0.365278 0.664983 0.777676 0.051 Uiso 1 1 calc R U . . .
C46 C 0.0892(3) 0.6163(3) 0.8548(2) 0.0416(9) Uani 1 1 d . . . . .
C47 C 0.0780(3) 0.6317(3) 0.9184(2) 0.0426(9) Uani 1 1 d . . . . .
H47 H 0.133954 0.635186 0.932964 0.051 Uiso 1 1 calc R U . . .
C48 C -0.0116(3) 0.6425(3) 0.9620(2) 0.0471(10) Uani 1 1 d D . . . .
C44A C 0.3917(4) 0.4180(4) 0.9587(3) 0.0488(12) Uani 0.861(9) 1 d D U P A 1
F1A F 0.3920(6) 0.4569(3) 1.0118(2) 0.0841(17) Uani 0.861(9) 1 d D U P A 1
F2A F 0.3181(3) 0.3781(4) 0.9724(2) 0.0666(14) Uani 0.861(9) 1 d D U P A 1
F3A F 0.4748(4) 0.3439(5) 0.9470(3) 0.0741(17) Uani 0.861(9) 1 d . U P A 1
C44B C 0.400(2) 0.415(2) 0.9562(12) 0.060(4) Uani 0.139(9) 1 d D U P A 2
F1B F 0.457(2) 0.431(2) 0.9919(15) 0.069(5) Uani 0.139(9) 1 d D U P A 2
F2B F 0.313(2) 0.433(2) 0.9951(15) 0.074(6) Uani 0.139(9) 1 d D U P A 2
F3B F 0.447(3) 0.339(3) 0.935(2) 0.065(5) Uani 0.139(9) 1 d . U P A 2
C45A C 0.5347(7) 0.6370(9) 0.8100(5) 0.066(2) Uani 0.701(11) 1 d D U P B 1
F4A F 0.5754(6) 0.6141(7) 0.7499(4) 0.095(2) Uani 0.701(11) 1 d D U P B 1
F5A F 0.5014(8) 0.7302(7) 0.8151(5) 0.095(3) Uani 0.701(11) 1 d . U P B 1
F6A F 0.6113(5) 0.6038(7) 0.8367(5) 0.099(3) Uani 0.701(11) 1 d . U P B 1
C45B C 0.5347(17) 0.638(2) 0.8128(18) 0.075(4) Uani 0.299(11) 1 d D U P B 2
F4B F 0.5088(15) 0.7210(17) 0.7851(11) 0.084(4) Uani 0.299(11) 1 d D U P B 2
F5B F 0.5667(14) 0.6634(14) 0.8618(9) 0.088(4) Uani 0.299(11) 1 d . U P B 2
F6B F 0.6104(13) 0.5930(13) 0.7790(13) 0.096(4) Uani 0.299(11) 1 d . U P B 2
C52A C -0.0197(16) 0.656(3) 1.0303(8) 0.064(3) Uani 0.452(15) 1 d D U P C 1
F7A F 0.0648(11) 0.6315(14) 1.0490(8) 0.086(4) Uani 0.452(15) 1 d D U P C 1
F8A F -0.0670(14) 0.7424(8) 1.0493(5) 0.100(4) Uani 0.452(15) 1 d . U P C 1
F9A F -0.0745(11) 0.6060(10) 1.0675(5) 0.082(3) Uani 0.452(15) 1 d . U P C 1
C52B C -0.0165(15) 0.6592(19) 1.0298(6) 0.061(3) Uani 0.548(15) 1 d D U P C 2
F7B F 0.0541(11) 0.5960(7) 1.0515(6) 0.077(3) Uani 0.548(15) 1 d D U P C 2
F8B F -0.0016(11) 0.7408(7) 1.0385(5) 0.091(3) Uani 0.548(15) 1 d . U P C 2
F9B F -0.1000(7) 0.6589(13) 1.0681(5) 0.101(3) Uani 0.548(15) 1 d . U P C 2
C53A C -0.1772(4) 0.6231(4) 0.8577(3) 0.0627(15) Uani 0.909(6) 1 d D U P D 1
F10A F -0.2564(2) 0.6930(3) 0.8827(3) 0.0878(15) Uani 0.909(6) 1 d D U P D 1
F11A F -0.1683(3) 0.6330(4) 0.7960(2) 0.0851(14) Uani 0.909(6) 1 d D U P D 1
F12A F -0.2008(4) 0.5444(3) 0.8745(3) 0.0919(16) Uani 0.909(6) 1 d D U P D 1
C53B C -0.166(2) 0.607(3) 0.852(2) 0.076(5) Uani 0.091(6) 1 d D U P D 2
F10B F -0.245(3) 0.601(4) 0.895(2) 0.084(6) Uani 0.091(6) 1 d D U P D 2
F11B F -0.219(3) 0.684(3) 0.828(3) 0.079(6) Uani 0.091(6) 1 d D U P D 2
F12B F -0.149(3) 0.528(3) 0.821(2) 0.081(5) Uani 0.091(6) 1 d D U P D 2
C60A C 0.0910(11) 0.8643(9) 0.6340(5) 0.072(3) Uani 0.629(12) 1 d D U P E 1
F13A F 0.0748(11) 0.9548(6) 0.6184(4) 0.109(3) Uani 0.629(12) 1 d D U P E 1
F14A F 0.0087(7) 0.8422(10) 0.6334(4) 0.106(3) Uani 0.629(12) 1 d . U P E 1
F15A F 0.1594(7) 0.8167(8) 0.5862(4) 0.092(3) Uani 0.629(12) 1 d . U P E 1
C60B C 0.0960(13) 0.866(2) 0.6328(8) 0.078(4) Uani 0.371(12) 1 d D U P E 2
F13B F 0.0016(9) 0.9144(14) 0.6393(5) 0.090(4) Uani 0.371(12) 1 d D U P E 2
F14B F 0.1123(17) 0.7991(13) 0.5946(8) 0.105(4) Uani 0.371(12) 1 d . U P E 2
F15B F 0.1351(13) 0.9341(13) 0.6041(7) 0.097(4) Uani 0.371(12) 1 d . U P E 2
C61 C 0.1679(4) 0.9548(3) 0.8309(3) 0.0575(12) Uani 1 1 d D . . . .
F16 F 0.1590(3) 1.0398(2) 0.80545(19) 0.0747(9) Uani 1 1 d D . . . .
F17 F 0.0987(2) 0.9656(3) 0.88500(16) 0.0695(8) Uani 1 1 d . . . . .
F18 F 0.2563(2) 0.9268(2) 0.84779(18) 0.0680(8) Uani 1 1 d . . . . .
C68A C 0.1657(12) 0.2945(12) 0.733(2) 0.092(4) Uani 0.457(13) 1 d D U P F 1
F19A F 0.0672(11) 0.3250(10) 0.7452(10) 0.114(4) Uani 0.457(13) 1 d D U P F 1
F20A F 0.1824(15) 0.2527(10) 0.7866(7) 0.107(3) Uani 0.457(13) 1 d . U P F 1
F21A F 0.1885(17) 0.2291(13) 0.6912(12) 0.106(5) Uani 0.457(13) 1 d . U P F 1
C68B C 0.1774(15) 0.2880(11) 0.7320(15) 0.089(3) Uani 0.543(13) 1 d D U P F 2
F19B F 0.0942(12) 0.3017(9) 0.7756(6) 0.112(4) Uani 0.543(13) 1 d D U P F 2
F20B F 0.2471(11) 0.2178(7) 0.7523(8) 0.116(3) Uani 0.543(13) 1 d . U P F 2
F21B F 0.1631(13) 0.2532(12) 0.6808(8) 0.098(3) Uani 0.543(13) 1 d . U P F 2
C69 C 0.3565(5) 0.4739(5) 0.5773(3) 0.0793(18) Uani 1 1 d D . . . .
F22 F 0.4149(4) 0.3918(4) 0.5514(2) 0.1183(18) Uani 1 1 d D . . . .
F23 F 0.4136(3) 0.5293(3) 0.57557(19) 0.0895(12) Uani 1 1 d . . . . .
F24 F 0.2950(4) 0.5114(5) 0.5390(2) 0.1249(19) Uani 1 1 d . . . . .
C49 C -0.0945(3) 0.6387(3) 0.9419(3) 0.0500(11) Uani 1 1 d . . . . .
H49 H -0.155812 0.645115 0.971129 0.060 Uiso 1 1 calc R U . . .
C50 C -0.0866(3) 0.6255(3) 0.8791(3) 0.0492(11) Uani 1 1 d D . . . .
C51 C 0.0029(3) 0.6145(3) 0.8363(2) 0.0446(9) Uani 1 1 d . . . . .
H51 H 0.006077 0.605404 0.793031 0.054 Uiso 1 1 calc R U . . .
C54 C 0.1728(3) 0.7174(3) 0.7718(2) 0.0403(9) Uani 1 1 d . . . . .
C55 C 0.1429(3) 0.7458(3) 0.7150(2) 0.0452(9) Uani 1 1 d . . . . .
H55 H 0.135487 0.699782 0.689527 0.054 Uiso 1 1 calc R U . . .
C56 C 0.1238(3) 0.8397(4) 0.6949(2) 0.0497(11) Uani 1 1 d D . . . .
C57 C 0.1323(4) 0.9094(4) 0.7304(2) 0.0508(11) Uani 1 1 d . . . . .
H57 H 0.120063 0.973101 0.716096 0.061 Uiso 1 1 calc R U . . .
C58 C 0.1593(3) 0.8836(3) 0.7879(2) 0.0477(10) Uani 1 1 d D . . . .
C59 C 0.1790(3) 0.7899(3) 0.8075(2) 0.0446(9) Uani 1 1 d . . . . .
H59 H 0.197417 0.774368 0.846860 0.054 Uiso 1 1 calc R U . . .
C62 C 0.2153(3) 0.5282(3) 0.7478(2) 0.0449(9) Uani 1 1 d . . . . .
C63 C 0.1836(4) 0.4474(4) 0.7606(3) 0.0509(11) Uani 1 1 d . . . . .
H63 H 0.143281 0.441025 0.800700 0.061 Uiso 1 1 calc R U . . .
C64 C 0.2093(4) 0.3754(4) 0.7161(3) 0.0611(13) Uani 1 1 d D . . . .
C65 C 0.2661(5) 0.3824(4) 0.6569(3) 0.0669(14) Uani 1 1 d . . . . .
H65 H 0.282355 0.333749 0.626495 0.080 Uiso 1 1 calc R U . . .
C66 C 0.2990(4) 0.4618(4) 0.6429(3) 0.0606(13) Uani 1 1 d D . . . .
C67 C 0.2742(4) 0.5329(4) 0.6878(2) 0.0503(10) Uani 1 1 d . . . . .
H67 H 0.298198 0.586486 0.677289 0.060 Uiso 1 1 calc R U . . .
C70 C 0.7842(14) -0.3019(14) 0.5027(10) 0.209(10) Uani 0.844(12) 1 d D . P . .
H70A H 0.803934 -0.300090 0.456601 0.314 Uiso 0.844(12) 1 calc R U P . .
H70B H 0.796231 -0.367848 0.516778 0.314 Uiso 0.844(12) 1 calc R U P . .
H70C H 0.823115 -0.271172 0.521113 0.314 Uiso 0.844(12) 1 calc R U P . .
C71 C 0.6724(14) -0.2489(14) 0.5242(9) 0.190(10) Uani 0.844(12) 1 d D . P . .
H71A H 0.668135 -0.183122 0.533943 0.228 Uiso 0.844(12) 1 calc R U P . .
H71B H 0.642998 -0.245524 0.486971 0.228 Uiso 0.844(12) 1 calc R U P . .
C72 C 0.6061(13) -0.2813(13) 0.5776(8) 0.161(7) Uani 0.844(12) 1 d D . P . .
H72A H 0.627248 -0.276873 0.617122 0.193 Uiso 0.844(12) 1 calc R U P . .
H72B H 0.611396 -0.348521 0.571088 0.193 Uiso 0.844(12) 1 calc R U P . .
C73 C 0.5017(13) -0.2239(16) 0.5837(9) 0.207(10) Uani 0.844(12) 1 d D . P . .
H73A H 0.480962 -0.225008 0.543500 0.249 Uiso 0.844(12) 1 calc R U P . .
H73B H 0.494707 -0.157347 0.593356 0.249 Uiso 0.844(12) 1 calc R U P . .
C74 C 0.4378(18) -0.2638(17) 0.6354(10) 0.231(12) Uani 0.844(12) 1 d D . P . .
H74A H 0.371453 -0.250492 0.626896 0.346 Uiso 0.844(12) 1 calc R U P . .
H74B H 0.433021 -0.234691 0.675617 0.346 Uiso 0.844(12) 1 calc R U P . .
H74C H 0.466885 -0.332380 0.637760 0.346 Uiso 0.844(12) 1 calc R U P . .
B1 B 0.6515(4) 0.1111(4) 0.9557(2) 0.0423(10) Uani 1 1 d D . . . .
H1B H 0.659(4) 0.103(4) 1.0049(12) 0.051 Uiso 1 1 d D U . . .
B2 B 0.7878(5) 0.1299(5) 0.6366(3) 0.0609(15) Uani 1 1 d D . . . .
H2B H 0.827(4) 0.140(5) 0.5886(14) 0.073 Uiso 1 1 d D U . . .
B3 B 0.1918(3) 0.6104(4) 0.8012(2) 0.0398(10) Uani 1 1 d . . . . .
C75 C 0.766(3) 0.468(3) 0.6285(18) 0.245(10) Uani 0.67(2) 1 d D U P G 1
H75A H 0.722372 0.445752 0.663392 0.367 Uiso 0.67(2) 1 calc R U P G 1
H75B H 0.727620 0.526577 0.611211 0.367 Uiso 0.67(2) 1 calc R U P G 1
H75C H 0.794500 0.420006 0.595459 0.367 Uiso 0.67(2) 1 calc R U P G 1
C76 C 0.852(3) 0.490(3) 0.6533(15) 0.242(8) Uani 0.67(2) 1 d D U P G 1
H76A H 0.820017 0.536318 0.687867 0.291 Uiso 0.67(2) 1 calc R U P G 1
H76B H 0.886482 0.430408 0.672212 0.291 Uiso 0.67(2) 1 calc R U P G 1
C77 C 0.926(2) 0.524(3) 0.6105(14) 0.236(8) Uani 0.67(2) 1 d D U P G 1
H77A H 0.891360 0.573931 0.584216 0.283 Uiso 0.67(2) 1 calc R U P G 1
H77B H 0.968122 0.471401 0.581901 0.283 Uiso 0.67(2) 1 calc R U P G 1
C78 C 0.992(3) 0.563(3) 0.6356(15) 0.237(8) Uani 0.67(2) 1 d D U P G 1
H78A H 1.038362 0.512107 0.654751 0.285 Uiso 0.67(2) 1 calc R U P G 1
H78B H 0.953189 0.611290 0.668254 0.285 Uiso 0.67(2) 1 calc R U P G 1
C79 C 1.049(3) 0.607(3) 0.5798(18) 0.232(9) Uani 0.67(2) 1 d D U P G 1
H79A H 1.094100 0.634376 0.594370 0.349 Uiso 0.67(2) 1 calc R U P G 1
H79B H 1.086411 0.558558 0.547984 0.349 Uiso 0.67(2) 1 calc R U P G 1
H79C H 1.001667 0.657241 0.561418 0.349 Uiso 0.67(2) 1 calc R U P G 1
C75B C 0.835(5) 0.435(5) 0.626(4) 0.242(11) Uani 0.33(2) 1 d D U P G 2
H75D H 0.832121 0.368986 0.631183 0.362 Uiso 0.33(2) 1 calc R U P G 2
H75E H 0.774609 0.476315 0.651905 0.362 Uiso 0.33(2) 1 calc R U P G 2
H75F H 0.838714 0.452875 0.581576 0.362 Uiso 0.33(2) 1 calc R U P G 2
C76B C 0.928(5) 0.444(4) 0.647(3) 0.240(8) Uani 0.33(2) 1 d D U P G 2
H76C H 0.922238 0.421486 0.691206 0.288 Uiso 0.33(2) 1 calc R U P G 2
H76D H 0.985824 0.398236 0.621447 0.288 Uiso 0.33(2) 1 calc R U P G 2
C77B C 0.952(5) 0.533(5) 0.645(2) 0.239(8) Uani 0.33(2) 1 d D U P G 2
H77C H 0.974435 0.538510 0.683763 0.287 Uiso 0.33(2) 1 calc R U P G 2
H77D H 0.890470 0.585375 0.645477 0.287 Uiso 0.33(2) 1 calc R U P G 2
C78B C 1.027(4) 0.546(4) 0.591(3) 0.238(8) Uani 0.33(2) 1 d D U P G 2
H78C H 1.039744 0.497561 0.558422 0.285 Uiso 0.33(2) 1 calc R U P G 2
H78D H 1.090015 0.539494 0.604009 0.285 Uiso 0.33(2) 1 calc R U P G 2
C79B C 0.992(5) 0.644(5) 0.563(3) 0.242(11) Uani 0.33(2) 1 d D U P G 2
H79D H 1.042642 0.653364 0.526778 0.363 Uiso 0.33(2) 1 calc R U P G 2
H79E H 0.930291 0.650595 0.549716 0.363 Uiso 0.33(2) 1 calc R U P G 2
H79F H 0.980437 0.692424 0.595190 0.363 Uiso 0.33(2) 1 calc R U P G 2

loop_
_atom_site_aniso_label
_atom_site_aniso_U_11
_atom_site_aniso_U_22
_atom_site_aniso_U_33
_atom_site_aniso_U_23
_atom_site_aniso_U_13
_atom_site_aniso_U_12
U1 0.03352(7) 0.04630(9) 0.03796(8) 0.00304(5) -0.00310(5) -0.01178(5)
N1 0.0380(17) 0.0360(17) 0.0427(18) -0.0008(14) -0.0047(14) -0.0079(14)
N2 0.0414(18) 0.0345(18) 0.049(2) 0.0018(14) -0.0100(15) -0.0092(14)
N3 0.0396(18) 0.046(2) 0.0449(19) 0.0018(15) -0.0061(15) -0.0129(15)
N4 0.0432(18) 0.0344(17) 0.0413(18) -0.0005(14) -0.0022(14) -0.0095(14)
N5 0.0386(17) 0.0345(18) 0.054(2) 0.0016(15) -0.0056(15) -0.0101(14)
N6 0.0376(17) 0.0354(18) 0.051(2) -0.0004(15) -0.0059(15) -0.0070(14)
N7 0.043(2) 0.058(2) 0.047(2) 0.0082(18) -0.0046(16) -0.0088(17)
N8 0.057(3) 0.074(3) 0.051(2) 0.021(2) 0.0033(19) -0.003(2)
N9 0.049(2) 0.060(2) 0.041(2) 0.0032(17) -0.0020(16) -0.0161(18)
N10 0.045(2) 0.079(3) 0.039(2) 0.0002(19) -0.0010(16) -0.018(2)
N11 0.0367(18) 0.045(2) 0.054(2) 0.0034(16) 0.0013(16) -0.0117(15)
N12 0.044(2) 0.049(2) 0.056(2) 0.0054(18) 0.0054(17) -0.0121(17)
N13 0.0365(19) 0.097(3) 0.043(2) -0.007(2) 0.0004(16) -0.028(2)
C1 0.048(3) 0.046(3) 0.062(3) -0.005(2) -0.002(2) 0.003(2)
C2 0.039(2) 0.038(2) 0.059(3) -0.0014(19) -0.0037(19) -0.0106(17)
C3 0.046(2) 0.033(2) 0.072(3) 0.004(2) -0.018(2) -0.0046(18)
C4 0.049(2) 0.038(2) 0.060(3) 0.0037(19) -0.020(2) -0.0086(19)
C5 0.084(4) 0.053(3) 0.076(4) 0.000(3) -0.043(3) -0.003(3)
C6 0.040(3) 0.095(5) 0.069(4) 0.004(3) -0.007(2) -0.014(3)
C7 0.036(2) 0.051(3) 0.052(3) -0.003(2) 0.0034(18) -0.0113(18)
C8 0.045(2) 0.041(2) 0.056(3) -0.0004(19) 0.007(2) -0.0133(19)
C9 0.052(2) 0.030(2) 0.047(2) -0.0034(16) 0.0067(19) -0.0123(17)
C10 0.071(3) 0.051(3) 0.042(2) -0.006(2) 0.006(2) -0.018(2)
C11 0.066(3) 0.050(3) 0.077(4) 0.014(3) -0.005(3) -0.023(3)
C12 0.039(2) 0.037(2) 0.075(3) 0.008(2) -0.006(2) -0.0104(18)
C13 0.044(2) 0.039(2) 0.086(4) -0.005(2) -0.011(2) -0.0126(19)
C14 0.042(2) 0.036(2) 0.068(3) -0.009(2) -0.014(2) -0.0077(18)
C15 0.079(4) 0.057(3) 0.070(4) -0.013(3) -0.021(3) -0.026(3)
C16 0.048(3) 0.066(3) 0.075(4) 0.006(3) -0.005(3) -0.001(2)
C17 0.050(3) 0.067(3) 0.064(3) 0.015(3) -0.007(2) -0.006(2)
C18 0.072(4) 0.103(6) 0.090(5) 0.054(4) -0.002(4) 0.017(4)
C19 0.080(4) 0.118(6) 0.071(4) 0.053(4) 0.006(3) 0.010(4)
C20 0.127(8) 0.206(12) 0.085(6) 0.089(7) 0.023(5) 0.035(8)
C21 0.078(4) 0.073(4) 0.079(4) -0.003(3) -0.012(3) -0.040(3)
C22 0.057(3) 0.066(3) 0.057(3) -0.012(2) -0.009(2) -0.024(2)
C23 0.071(4) 0.098(5) 0.065(4) -0.029(3) -0.004(3) -0.036(3)
C24 0.058(3) 0.112(5) 0.045(3) -0.014(3) -0.006(2) -0.028(3)
C25 0.117(6) 0.165(9) 0.050(4) -0.029(4) 0.010(4) -0.069(6)
C26 0.041(2) 0.057(3) 0.080(4) 0.000(3) -0.012(2) -0.015(2)
C27 0.033(2) 0.040(2) 0.075(3) -0.002(2) 0.000(2) -0.0115(17)
C28 0.043(2) 0.052(3) 0.087(4) -0.001(3) 0.003(3) -0.022(2)
C29 0.050(3) 0.050(3) 0.079(4) 0.001(3) 0.018(3) -0.022(2)
C30 0.078(4) 0.102(5) 0.090(5) 0.014(4) 0.023(4) -0.047(4)
C31 0.046(3) 0.117(5) 0.057(3) -0.013(3) -0.004(2) -0.027(3)
C33 0.095(6) 0.227(13) 0.087(6) -0.032(7) -0.014(5) -0.093(7)
C32 0.074(4) 0.177(9) 0.074(4) -0.021(5) -0.010(3) -0.069(5)
C34 0.091(6) 0.219(12) 0.092(6) -0.029(7) -0.031(5) -0.067(7)
C35 0.082(5) 0.178(9) 0.073(5) -0.004(5) -0.033(4) -0.041(6)
C36 0.062(4) 0.137(7) 0.064(4) -0.003(4) -0.019(3) -0.028(4)
C37 0.138(10) 0.32(2) 0.125(9) -0.031(11) -0.068(8) -0.097(12)
C38 0.0293(18) 0.040(2) 0.046(2) 0.0014(17) -0.0069(16) -0.0106(15)
C39 0.0294(18) 0.041(2) 0.047(2) 0.0026(17) -0.0070(16) -0.0117(15)
C40 0.0299(18) 0.035(2) 0.049(2) 0.0005(17) -0.0078(16) -0.0028(15)
C41 0.0329(19) 0.047(2) 0.058(3) 0.002(2) -0.0159(18) -0.0095(17)
C42 0.0305(19) 0.046(2) 0.061(3) 0.005(2) -0.0101(18) -0.0137(17)
C43 0.0327(19) 0.046(2) 0.051(2) 0.0097(18) -0.0110(17) -0.0147(17)
C46 0.0294(18) 0.044(2) 0.053(2) 0.0100(18) -0.0112(17) -0.0127(16)
C47 0.0289(18) 0.043(2) 0.055(2) 0.0072(18) -0.0118(17) -0.0084(16)
C48 0.035(2) 0.044(2) 0.056(3) 0.0087(19) -0.0068(18) -0.0057(17)
C44A 0.037(2) 0.046(3) 0.059(3) 0.008(2) -0.014(2) -0.005(2)
F1A 0.133(5) 0.067(3) 0.057(2) 0.0099(19) -0.037(3) -0.026(3)
F2A 0.0461(18) 0.068(3) 0.086(3) 0.037(2) -0.0181(18) -0.0228(18)
F3A 0.042(2) 0.058(2) 0.103(4) 0.030(2) -0.011(2) 0.005(2)
C44B 0.053(7) 0.054(6) 0.069(7) 0.014(6) -0.016(6) -0.010(6)
F1B 0.069(8) 0.064(8) 0.072(8) 0.017(7) -0.025(7) -0.013(7)
F2B 0.064(8) 0.068(9) 0.075(9) 0.033(8) -0.002(8) -0.014(8)
F3B 0.058(9) 0.046(8) 0.083(9) 0.018(8) -0.023(8) -0.002(9)
C45A 0.039(3) 0.074(4) 0.095(5) 0.025(4) -0.024(3) -0.031(3)
F4A 0.066(4) 0.145(5) 0.084(4) 0.008(4) 0.007(3) -0.065(4)
F5A 0.082(4) 0.070(3) 0.134(7) 0.001(5) 0.008(5) -0.048(3)
F6A 0.052(3) 0.125(6) 0.143(6) 0.053(5) -0.052(4) -0.051(3)
C45B 0.048(6) 0.084(6) 0.104(6) 0.022(6) -0.020(6) -0.038(6)
F4B 0.055(6) 0.090(8) 0.120(9) 0.042(8) -0.020(7) -0.048(5)
F5B 0.075(7) 0.100(8) 0.117(8) 0.005(7) -0.032(6) -0.062(6)
F6B 0.057(7) 0.096(7) 0.125(9) 0.001(8) 0.016(7) -0.036(6)
C52A 0.055(5) 0.069(5) 0.059(5) 0.003(5) -0.006(5) -0.009(5)
F7A 0.061(4) 0.128(9) 0.064(5) -0.007(7) -0.019(4) -0.014(6)
F8A 0.137(8) 0.062(5) 0.068(5) -0.010(4) -0.012(6) 0.015(6)
F9A 0.104(7) 0.082(6) 0.055(4) 0.015(5) 0.000(5) -0.036(5)
C52B 0.050(4) 0.067(5) 0.057(4) 0.003(4) -0.006(4) -0.009(4)
F7B 0.102(6) 0.057(4) 0.057(4) 0.008(4) -0.030(4) 0.006(4)
F8B 0.127(7) 0.073(4) 0.070(5) -0.009(3) -0.022(5) -0.023(5)
F9B 0.065(4) 0.152(8) 0.069(4) -0.011(6) 0.012(3) -0.025(5)
C53A 0.037(2) 0.070(3) 0.088(4) 0.017(3) -0.020(3) -0.024(2)
F10A 0.0353(17) 0.093(3) 0.132(4) -0.013(3) -0.031(2) -0.0009(17)
F11A 0.051(2) 0.141(4) 0.080(3) 0.013(3) -0.0286(19) -0.043(2)
F12A 0.070(3) 0.074(3) 0.157(5) 0.035(3) -0.054(3) -0.044(2)
C53B 0.045(7) 0.086(7) 0.104(7) 0.015(7) -0.028(7) -0.025(7)
F10B 0.051(9) 0.092(9) 0.117(9) 0.012(9) -0.030(9) -0.024(9)
F11B 0.048(9) 0.091(9) 0.103(9) 0.019(9) -0.032(8) -0.019(8)
F12B 0.051(9) 0.097(10) 0.112(10) 0.009(10) -0.037(9) -0.037(9)
C60A 0.084(5) 0.081(5) 0.042(4) 0.005(4) -0.022(4) -0.005(4)
F13A 0.158(8) 0.077(4) 0.063(4) 0.015(3) -0.036(5) 0.014(5)
F14A 0.094(5) 0.162(7) 0.070(4) 0.020(5) -0.049(3) -0.031(5)
F15A 0.090(5) 0.118(6) 0.038(3) -0.003(3) 0.002(3) 0.005(4)
C60B 0.090(6) 0.089(6) 0.046(5) 0.009(5) -0.024(5) -0.006(6)
F13B 0.065(5) 0.127(8) 0.056(5) 0.011(6) -0.028(4) 0.016(6)
F14B 0.140(9) 0.104(7) 0.058(6) -0.003(6) -0.044(7) 0.002(8)
F15B 0.107(8) 0.118(8) 0.061(6) 0.046(6) -0.021(6) -0.031(7)
C61 0.051(3) 0.055(3) 0.069(3) 0.009(2) -0.020(2) -0.015(2)
F16 0.083(2) 0.0504(18) 0.096(3) 0.0043(17) -0.028(2) -0.0206(16)
F17 0.0627(18) 0.082(2) 0.0640(19) -0.0130(16) -0.0118(15) -0.0197(16)
F18 0.0588(17) 0.0673(19) 0.088(2) -0.0015(17) -0.0309(17) -0.0220(15)
C68A 0.118(7) 0.077(6) 0.110(6) 0.011(5) -0.044(6) -0.062(6)
F19A 0.112(7) 0.091(7) 0.162(9) 0.016(7) -0.033(7) -0.069(6)
F20A 0.156(9) 0.088(7) 0.113(7) 0.026(5) -0.051(6) -0.078(6)
F21A 0.140(10) 0.062(7) 0.129(9) -0.012(6) -0.031(8) -0.043(6)
C68B 0.114(6) 0.077(5) 0.107(6) 0.012(5) -0.048(5) -0.059(5)
F19B 0.149(8) 0.096(6) 0.104(7) 0.004(5) 0.006(6) -0.084(6)
F20B 0.141(8) 0.075(5) 0.158(8) 0.037(5) -0.064(6) -0.053(5)
F21B 0.133(8) 0.095(8) 0.104(6) 0.006(5) -0.049(5) -0.076(6)
C69 0.091(5) 0.084(5) 0.061(4) -0.012(3) -0.011(3) -0.024(4)
F22 0.139(4) 0.107(3) 0.090(3) -0.040(3) 0.027(3) -0.037(3)
F23 0.105(3) 0.097(3) 0.065(2) -0.008(2) 0.011(2) -0.047(2)
F24 0.133(4) 0.186(6) 0.065(3) 0.018(3) -0.030(3) -0.056(4)
C49 0.033(2) 0.049(3) 0.063(3) 0.013(2) -0.0048(19) -0.0117(18)
C50 0.031(2) 0.049(3) 0.069(3) 0.015(2) -0.014(2) -0.0150(18)
C51 0.034(2) 0.050(2) 0.052(2) 0.0102(19) -0.0127(18) -0.0154(18)
C54 0.0289(18) 0.049(2) 0.042(2) 0.0045(17) -0.0067(15) -0.0111(16)
C55 0.037(2) 0.054(3) 0.041(2) 0.0000(18) -0.0065(17) -0.0101(18)
C56 0.042(2) 0.060(3) 0.039(2) 0.007(2) -0.0063(18) -0.005(2)
C57 0.046(2) 0.051(3) 0.050(3) 0.010(2) -0.007(2) -0.011(2)
C58 0.038(2) 0.049(3) 0.056(3) 0.005(2) -0.0114(19) -0.0123(18)
C59 0.037(2) 0.049(2) 0.048(2) 0.0086(19) -0.0139(18) -0.0112(18)
C62 0.037(2) 0.047(2) 0.053(3) 0.0034(19) -0.0151(18) -0.0138(18)
C63 0.048(2) 0.053(3) 0.060(3) 0.007(2) -0.020(2) -0.022(2)
C64 0.064(3) 0.056(3) 0.075(4) 0.002(3) -0.028(3) -0.026(3)
C65 0.074(4) 0.065(3) 0.069(4) -0.010(3) -0.023(3) -0.025(3)
C66 0.060(3) 0.064(3) 0.058(3) -0.004(2) -0.012(2) -0.016(3)
C67 0.047(2) 0.052(3) 0.055(3) 0.001(2) -0.012(2) -0.018(2)
C70 0.24(2) 0.170(17) 0.25(2) -0.074(16) -0.13(2) -0.039(16)
C71 0.164(16) 0.22(2) 0.21(2) -0.113(18) -0.037(15) -0.066(16)
C72 0.160(15) 0.197(17) 0.140(14) -0.050(13) -0.048(12) -0.050(13)
C73 0.148(16) 0.27(3) 0.18(2) -0.064(19) 0.035(14) -0.074(17)
C74 0.29(3) 0.24(3) 0.18(2) -0.032(18) 0.02(2) -0.15(2)
B1 0.046(3) 0.038(2) 0.041(2) -0.0006(19) -0.008(2) -0.010(2)
B2 0.051(3) 0.074(4) 0.043(3) 0.010(3) 0.008(2) -0.011(3)
B3 0.032(2) 0.045(3) 0.044(2) 0.0063(19) -0.0106(18) -0.0129(18)
C75 0.27(2) 0.26(2) 0.217(18) -0.001(16) -0.01(2) -0.113(18)
C76 0.25(2) 0.259(18) 0.217(15) -0.004(13) -0.024(15) -0.099(14)
C77 0.25(2) 0.255(18) 0.214(15) -0.005(13) -0.028(15) -0.100(13)
C78 0.25(2) 0.257(18) 0.218(16) -0.007(13) -0.030(15) -0.100(14)
C79 0.24(2) 0.25(2) 0.235(18) -0.031(15) -0.047(17) -0.113(15)
C75B 0.26(2) 0.25(2) 0.216(18) -0.001(16) -0.020(19) -0.103(18)
C76B 0.25(2) 0.256(18) 0.218(16) -0.004(13) -0.024(15) -0.098(14)
C77B 0.25(2) 0.256(18) 0.218(15) -0.006(13) -0.026(15) -0.100(14)
C78B 0.25(2) 0.256(18) 0.219(16) -0.007(13) -0.030(15) -0.100(14)
C79B 0.25(2) 0.26(2) 0.228(19) -0.014(16) -0.036(18) -0.098(17)

loop_
_atom_type_symbol
_atom_type_description
_atom_type_scat_dispersion_real
_atom_type_scat_dispersion_imag
_atom_type_scat_source
C C 0.0181 0.0091 'International Tables Vol C Tables 4.2.6.8 and 6.1.1.4'
H H 0.0000 0.0000 'International Tables Vol C Tables 4.2.6.8 and 6.1.1.4'
B B 0.0090 0.0039 'International Tables Vol C Tables 4.2.6.8 and 6.1.1.4'
N N 0.0311 0.0180 'International Tables Vol C Tables 4.2.6.8 and 6.1.1.4'
F F 0.0727 0.0534 'International Tables Vol C Tables 4.2.6.8 and 6.1.1.4'
U U -4.3638 13.4090 'International Tables Vol C Tables 4.2.6.8 and 6.1.1.4'

loop_
_geom_angle_atom_site_label_1
_geom_angle_atom_site_label_2
_geom_angle_atom_site_label_3
_geom_angle
_geom_angle_site_symmetry_1
_geom_angle_site_symmetry_3
_geom_angle_publ_flag
N13 U1 N7 86.44(17) . . ?
N13 U1 N1 115.23(16) . . ?
N7 U1 N1 154.78(13) . . ?
N13 U1 N9 73.92(15) . . ?
N7 U1 N9 80.78(14) . . ?
N1 U1 N9 92.56(13) . . ?
N13 U1 N5 137.98(15) . . ?
N7 U1 N5 91.29(14) . . ?
N1 U1 N5 81.06(12) . . ?
N9 U1 N5 146.92(13) . . ?
N13 U1 N11 143.71(15) . . ?
N7 U1 N11 75.66(13) . . ?
N1 U1 N11 79.14(12) . . ?
N9 U1 N11 72.23(13) . . ?
N5 U1 N11 74.70(13) . . ?
N13 U1 N3 73.24(14) . . ?
N7 U1 N3 118.91(13) . . ?
N1 U1 N3 81.49(12) . . ?
N9 U1 N3 140.06(13) . . ?
N5 U1 N3 71.38(12) . . ?
N11 U1 N3 143.03(13) . . ?
N13 U1 H13N 18.6(9) . . ?
N7 U1 H13N 103.5(10) . . ?
N1 U1 H13N 100.0(11) . . ?
N9 U1 H13N 84.3(13) . . ?
N5 U1 H13N 128.7(13) . . ?
N11 U1 H13N 156.4(14) . . ?
N3 U1 H13N 58.4(12) . . ?
C2 N1 N2 105.8(4) . . ?
C2 N1 U1 135.1(3) . . ?
N2 N1 U1 117.7(2) . . ?
C4 N2 N1 109.3(4) . . ?
C4 N2 B1 125.6(4) . . ?
N1 N2 B1 124.7(3) . . ?
C7 N3 N4 105.8(4) . . ?
C7 N3 U1 137.7(3) . . ?
N4 N3 U1 116.3(2) . . ?
C9 N4 N3 109.8(4) . . ?
C9 N4 B1 126.2(4) . . ?
N3 N4 B1 122.5(4) . . ?
C12 N5 N6 105.9(4) . . ?
C12 N5 U1 135.5(3) . . ?
N6 N5 U1 118.2(3) . . ?
C14 N6 N5 110.1(4) . . ?
C14 N6 B1 126.8(4) . . ?
N5 N6 B1 123.1(4) . . ?
C17 N7 N8 106.5(4) . . ?
C17 N7 U1 129.5(3) . . ?
N8 N7 U1 123.3(3) . . ?
C19 N8 N7 110.0(5) . . ?
C19 N8 B2 129.2(5) . . ?
N7 N8 B2 120.8(4) . . ?
C22 N9 N10 106.7(4) . . ?
C22 N9 U1 131.9(3) . . ?
N10 N9 U1 120.9(3) . . ?
C24 N10 N9 108.7(5) . . ?
C24 N10 B2 129.1(5) . . ?
N9 N10 B2 122.2(4) . . ?
C27 N11 N12 106.4(4) . . ?
C27 N11 U1 134.6(3) . . ?
N12 N11 U1 117.8(3) . . ?
C29 N12 N11 109.2(5) . . ?
C29 N12 B2 127.8(5) . . ?
N11 N12 B2 122.9(4) . . ?
C31 N13 U1 144.3(4) . . ?
C31 N13 H13N 106(4) . . ?
U1 N13 H13N 108(4) . . ?
C2 C1 H1A 109.5 . . ?
C2 C1 H1C 109.5 . . ?
H1A C1 H1C 109.5 . . ?
C2 C1 H1D 109.5 . . ?
H1A C1 H1D 109.5 . . ?
H1C C1 H1D 109.5 . . ?
N1 C2 C3 109.9(4) . . ?
N1 C2 C1 123.2(4) . . ?
C3 C2 C1 126.9(4) . . ?
C2 C3 C4 106.7(4) . . ?
C2 C3 H3 126.7 . . ?
C4 C3 H3 126.7 . . ?
N2 C4 C3 108.4(4) . . ?
N2 C4 C5 123.4(4) . . ?
C3 C4 C5 128.2(4) . . ?
C4 C5 H5A 109.5 . . ?
C4 C5 H5B 109.5 . . ?
H5A C5 H5B 109.5 . . ?
C4 C5 H5C 109.5 . . ?
H5A C5 H5C 109.5 . . ?
H5B C5 H5C 109.5 . . ?
C7 C6 H6A 109.5 . . ?
C7 C6 H6B 109.5 . . ?
H6A C6 H6B 109.5 . . ?
C7 C6 H6C 109.5 . . ?
H6A C6 H6C 109.5 . . ?
H6B C6 H6C 109.5 . . ?
N3 C7 C8 109.4(4) . . ?
N3 C7 C6 124.8(4) . . ?
C8 C7 C6 125.8(4) . . ?
C9 C8 C7 107.5(4) . . ?
C9 C8 H8 126.2 . . ?
C7 C8 H8 126.2 . . ?
N4 C9 C8 107.4(4) . . ?
N4 C9 C10 123.6(5) . . ?
C8 C9 C10 129.0(4) . . ?
C9 C10 H10A 109.5 . . ?
C9 C10 H10B 109.5 . . ?
H10A C10 H10B 109.5 . . ?
C9 C10 H10C 109.5 . . ?
H10A C10 H10C 109.5 . . ?
H10B C10 H10C 109.5 . . ?
C12 C11 H11A 109.5 . . ?
C12 C11 H11B 109.5 . . ?
H11A C11 H11B 109.5 . . ?
C12 C11 H11C 109.5 . . ?
H11A C11 H11C 109.5 . . ?
H11B C11 H11C 109.5 . . ?
N5 C12 C13 109.3(5) . . ?
N5 C12 C11 122.6(5) . . ?
C13 C12 C11 128.1(5) . . ?
C14 C13 C12 107.1(4) . . ?
C14 C13 H13 126.5 . . ?
C12 C13 H13 126.5 . . ?
N6 C14 C13 107.7(5) . . ?
N6 C14 C15 123.7(5) . . ?
C13 C14 C15 128.6(5) . . ?
C14 C15 H15A 109.5 . . ?
C14 C15 H15B 109.5 . . ?
H15A C15 H15B 109.5 . . ?
C14 C15 H15C 109.5 . . ?
H15A C15 H15C 109.5 . . ?
H15B C15 H15C 109.5 . . ?
C17 C16 H16A 109.5 . . ?
C17 C16 H16B 109.5 . . ?
H16A C16 H16B 109.5 . . ?
C17 C16 H16C 109.5 . . ?
H16A C16 H16C 109.5 . . ?
H16B C16 H16C 109.5 . . ?
N7 C17 C18 109.4(5) . . ?
N7 C17 C16 121.9(5) . . ?
C18 C17 C16 128.7(5) . . ?
C19 C18 C17 106.4(5) . . ?
C19 C18 H18 126.8 . . ?
C17 C18 H18 126.8 . . ?
N8 C19 C18 107.6(6) . . ?
N8 C19 C20 123.4(7) . . ?
C18 C19 C20 128.9(7) . . ?
C19 C20 H20A 109.5 . . ?
C19 C20 H20B 109.5 . . ?
H20A C20 H20B 109.5 . . ?
C19 C20 H20C 109.5 . . ?
H20A C20 H20C 109.5 . . ?
H20B C20 H20C 109.5 . . ?
C22 C21 H21A 109.5 . . ?
C22 C21 H21B 109.5 . . ?
H21A C21 H21B 109.5 . . ?
C22 C21 H21C 109.5 . . ?
H21A C21 H21C 109.5 . . ?
H21B C21 H21C 109.5 . . ?
N9 C22 C23 109.0(5) . . ?
N9 C22 C21 122.9(5) . . ?
C23 C22 C21 128.1(6) . . ?
C24 C23 C22 107.2(6) . . ?
C24 C23 H23 126.4 . . ?
C22 C23 H23 126.4 . . ?
N10 C24 C23 108.4(5) . . ?
N10 C24 C25 122.7(7) . . ?
C23 C24 C25 128.9(7) . . ?
C24 C25 H25A 109.5 . . ?
C24 C25 H25B 109.5 . . ?
H25A C25 H25B 109.5 . . ?
C24 C25 H25C 109.5 . . ?
H25A C25 H25C 109.5 . . ?
H25B C25 H25C 109.5 . . ?
C27 C26 H26A 109.5 . . ?
C27 C26 H26B 109.5 . . ?
H26A C26 H26B 109.5 . . ?
C27 C26 H26C 109.5 . . ?
H26A C26 H26C 109.5 . . ?
H26B C26 H26C 109.5 . . ?
N11 C27 C28 109.5(5) . . ?
N11 C27 C26 125.0(4) . . ?
C28 C27 C26 125.5(5) . . ?
C29 C28 C27 106.3(5) . . ?
C29 C28 H28 126.8 . . ?
C27 C28 H28 126.8 . . ?
N12 C29 C28 108.5(5) . . ?
N12 C29 C30 122.2(6) . . ?
C28 C29 C30 129.4(6) . . ?
C29 C30 H30A 109.5 . . ?
C29 C30 H30B 109.5 . . ?
H30A C30 H30B 109.5 . . ?
C29 C30 H30C 109.5 . . ?
H30A C30 H30C 109.5 . . ?
H30B C30 H30C 109.5 . . ?
C36 C31 C32 118.7(6) . . ?
C36 C31 N13 121.1(6) . . ?
C32 C31 N13 120.1(6) . . ?
C32 C33 C34 120.5(8) . . ?
C32 C33 H33 119.7 . . ?
C34 C33 H33 119.7 . . ?
C31 C32 C33 120.6(9) . . ?
C31 C32 H32 119.7 . . ?
C33 C32 H32 119.7 . . ?
C35 C34 C33 118.0(8) . . ?
C35 C34 C37 120.3(11) . . ?
C33 C34 C37 121.7(10) . . ?
C34 C35 C36 122.1(9) . . ?
C34 C35 H35 118.9 . . ?
C36 C35 H35 118.9 . . ?
C31 C36 C35 120.0(8) . . ?
C31 C36 H36 120.0 . . ?
C35 C36 H36 120.0 . . ?
C34 C37 H37A 109.5 . . ?
C34 C37 H37B 109.5 . . ?
H37A C37 H37B 109.5 . . ?
C34 C37 H37C 109.5 . . ?
H37A C37 H37C 109.5 . . ?
H37B C37 H37C 109.5 . . ?
C43 C38 C39 115.9(4) . . ?
C43 C38 B3 122.0(4) . . ?
C39 C38 B3 121.9(4) . . ?
C40 C39 C38 122.4(4) . . ?
C40 C39 H39 118.8 . . ?
C38 C39 H39 118.8 . . ?
C41 C40 C39 120.7(4) . . ?
C41 C40 C44B 115.3(11) . . ?
C39 C40 C44B 124.1(11) . . ?
C41 C40 C44A 118.7(4) . . ?
C39 C40 C44A 120.5(4) . . ?
C42 C41 C40 117.9(4) . . ?
C42 C41 H41 121.0 . . ?
C40 C41 H41 121.0 . . ?
C41 C42 C43 121.3(4) . . ?
C41 C42 C45B 118.8(12) . . ?
C43 C42 C45B 119.8(11) . . ?
C41 C42 C45A 120.4(6) . . ?
C43 C42 C45A 118.3(6) . . ?
C38 C43 C42 121.7(4) . . ?
C38 C43 H43 119.1 . . ?
C42 C43 H43 119.1 . . ?
C47 C46 C51 115.4(4) . . ?
C47 C46 B3 124.3(4) . . ?
C51 C46 B3 120.1(4) . . ?
C46 C47 C48 123.1(4) . . ?
C46 C47 H47 118.5 . . ?
C48 C47 H47 118.5 . . ?
C49 C48 C47 119.6(4) . . ?
C49 C48 C52A 118.9(11) . . ?
C47 C48 C52A 121.4(11) . . ?
C49 C48 C52B 121.1(10) . . ?
C47 C48 C52B 119.2(10) . . ?
F1A C44A F2A 106.3(5) . . ?
F1A C44A F3A 106.0(5) . . ?
F2A C44A F3A 104.3(5) . . ?
F1A C44A C40 112.8(5) . . ?
F2A C44A C40 113.8(4) . . ?
F3A C44A C40 112.9(5) . . ?
F3B C44B F2B 125(3) . . ?
F3B C44B F1B 102(3) . . ?
F2B C44B F1B 102(3) . . ?
F3B C44B C40 111(3) . . ?
F2B C44B C40 104(2) . . ?
F1B C44B C40 112(2) . . ?
F6A C45A F5A 110.6(10) . . ?
F6A C45A F4A 101.9(9) . . ?
F5A C45A F4A 109.0(9) . . ?
F6A C45A C42 112.4(8) . . ?
F5A C45A C42 111.1(9) . . ?
F4A C45A C42 111.5(8) . . ?
F6B C45B F4B 106(2) . . ?
F6B C45B F5B 103(2) . . ?
F4B C45B F5B 100(2) . . ?
F6B C45B C42 119(3) . . ?
F4B C45B C42 115.6(19) . . ?
F5B C45B C42 112(2) . . ?
F8A C52A F7A 108(2) . . ?
F8A C52A F9A 102.1(16) . . ?
F7A C52A F9A 104(2) . . ?
F8A C52A C48 113(2) . . ?
F7A C52A C48 115.6(17) . . ?
F9A C52A C48 113(2) . . ?
F9B C52B F8B 106.2(13) . . ?
F9B C52B F7B 106.6(19) . . ?
F8B C52B F7B 103.9(16) . . ?
F9B C52B C48 115.1(17) . . ?
F8B C52B C48 112.1(18) . . ?
F7B C52B C48 112.2(13) . . ?
F12A C53A F11A 108.3(6) . . ?
F12A C53A F10A 105.8(5) . . ?
F11A C53A F10A 105.1(5) . . ?
F12A C53A C50 111.7(5) . . ?
F11A C53A C50 113.3(5) . . ?
F10A C53A C50 112.2(5) . . ?
F11B C53B F12B 115(4) . . ?
F11B C53B F10B 91(4) . . ?
F12B C53B F10B 99(4) . . ?
F11B C53B C50 113(3) . . ?
F12B C53B C50 121(3) . . ?
F10B C53B C50 114(3) . . ?
F13A C60A F14A 106.4(11) . . ?
F13A C60A F15A 105.8(11) . . ?
F14A C60A F15A 105.8(11) . . ?
F13A C60A C56 114.5(10) . . ?
F14A C60A C56 112.9(10) . . ?
F15A C60A C56 110.8(9) . . ?
F14B C60B F13B 107(2) . . ?
F14B C60B F15B 110.2(17) . . ?
F13B C60B F15B 97.4(19) . . ?
F14B C60B C56 117.2(19) . . ?
F13B C60B C56 112.2(12) . . ?
F15B C60B C56 111(2) . . ?
F16 C61 F17 106.8(4) . . ?
F16 C61 F18 107.3(4) . . ?
F17 C61 F18 106.0(4) . . ?
F16 C61 C58 113.3(4) . . ?
F17 C61 C58 111.9(4) . . ?
F18 C61 C58 111.1(4) . . ?
F21A C68A F20A 107.5(17) . . ?
F21A C68A F19A 105(3) . . ?
F20A C68A F19A 102(2) . . ?
F21A C68A C64 117(3) . . ?
F20A C68A C64 114(3) . . ?
F19A C68A C64 110.8(13) . . ?
F19B C68B F21B 107(2) . . ?
F19B C68B F20B 108(2) . . ?
F21B C68B F20B 105.2(14) . . ?
F19B C68B C64 113.3(12) . . ?
F21B C68B C64 111(2) . . ?
F20B C68B C64 112.2(18) . . ?
F23 C69 F22 106.7(6) . . ?
F23 C69 F24 107.4(6) . . ?
F22 C69 F24 106.3(6) . . ?
F23 C69 C66 113.1(5) . . ?
F22 C69 C66 112.4(6) . . ?
F24 C69 C66 110.6(6) . . ?
C50 C49 C48 118.8(4) . . ?
C50 C49 H49 120.6 . . ?
C48 C49 H49 120.6 . . ?
C49 C50 C51 120.8(4) . . ?
C49 C50 C53B 124.1(18) . . ?
C51 C50 C53B 114.4(18) . . ?
C49 C50 C53A 118.4(4) . . ?
C51 C50 C53A 120.8(5) . . ?
C50 C51 C46 122.2(5) . . ?
C50 C51 H51 118.9 . . ?
C46 C51 H51 118.9 . . ?
C59 C54 C55 115.5(4) . . ?
C59 C54 B3 118.7(4) . . ?
C55 C54 B3 125.6(4) . . ?
C56 C55 C54 121.8(5) . . ?
C56 C55 H55 119.1 . . ?
C54 C55 H55 119.1 . . ?
C57 C56 C55 121.5(4) . . ?
C57 C56 C60B 118.6(14) . . ?
C55 C56 C60B 119.8(14) . . ?
C57 C56 C60A 120.0(7) . . ?
C55 C56 C60A 118.4(7) . . ?
C56 C57 C58 117.9(4) . . ?
C56 C57 H57 121.1 . . ?
C58 C57 H57 121.1 . . ?
C59 C58 C57 120.4(5) . . ?
C59 C58 C61 117.6(4) . . ?
C57 C58 C61 122.0(4) . . ?
C58 C59 C54 122.9(4) . . ?
C58 C59 H59 118.5 . . ?
C54 C59 H59 118.5 . . ?
C63 C62 C67 116.0(5) . . ?
C63 C62 B3 122.4(4) . . ?
C67 C62 B3 121.5(4) . . ?
C62 C63 C64 121.8(5) . . ?
C62 C63 H63 119.1 . . ?
C64 C63 H63 119.1 . . ?
C65 C64 C63 121.1(5) . . ?
C65 C64 C68B 118.3(11) . . ?
C63 C64 C68B 120.6(11) . . ?
C65 C64 C68A 121.1(17) . . ?
C63 C64 C68A 117.6(16) . . ?
C64 C65 C66 118.4(5) . . ?
C64 C65 H65 120.8 . . ?
C66 C65 H65 120.8 . . ?
C65 C66 C67 120.2(5) . . ?
C65 C66 C69 119.5(5) . . ?
C67 C66 C69 120.1(5) . . ?
C66 C67 C62 122.4(5) . . ?
C66 C67 H67 118.8 . . ?
C62 C67 H67 118.8 . . ?
C71 C70 H70A 109.5 . . ?
C71 C70 H70B 109.5 . . ?
H70A C70 H70B 109.5 . . ?
C71 C70 H70C 109.5 . . ?
H70A C70 H70C 109.5 . . ?
H70B C70 H70C 109.5 . . ?
C72 C71 C70 122.7(19) . . ?
C72 C71 H71A 106.6 . . ?
C70 C71 H71A 106.6 . . ?
C72 C71 H71B 106.6 . . ?
C70 C71 H71B 106.6 . . ?
H71A C71 H71B 106.6 . . ?
C71 C72 C73 111.4(15) . . ?
C71 C72 H72A 109.3 . . ?
C73 C72 H72A 109.3 . . ?
C71 C72 H72B 109.3 . . ?
C73 C72 H72B 109.3 . . ?
H72A C72 H72B 108.0 . . ?
C72 C73 C74 108.9(19) . . ?
C72 C73 H73A 109.9 . . ?
C74 C73 H73A 109.9 . . ?
C72 C73 H73B 109.9 . . ?
C74 C73 H73B 109.9 . . ?
H73A C73 H73B 108.3 . . ?
C73 C74 H74A 109.5 . . ?
C73 C74 H74B 109.5 . . ?
H74A C74 H74B 109.5 . . ?
C73 C74 H74C 109.5 . . ?
H74A C74 H74C 109.5 . . ?
H74B C74 H74C 109.5 . . ?
N4 B1 N2 112.7(4) . . ?
N4 B1 N6 108.1(4) . . ?
N2 B1 N6 111.0(4) . . ?
N4 B1 H1B 110(3) . . ?
N2 B1 H1B 103(3) . . ?
N6 B1 H1B 112(3) . . ?
N12 B2 N10 110.4(5) . . ?
N12 B2 N8 108.3(5) . . ?
N10 B2 N8 111.2(5) . . ?
N12 B2 H2B 109(3) . . ?
N10 B2 H2B 111(3) . . ?
N8 B2 H2B 107(3) . . ?
C54 B3 C38 111.1(3) . . ?
C54 B3 C62 113.1(4) . . ?
C38 B3 C62 104.5(3) . . ?
C54 B3 C46 103.7(3) . . ?
C38 B3 C46 112.0(4) . . ?
C62 B3 C46 112.7(4) . . ?
C76 C75 H75A 109.5 . . ?
C76 C75 H75B 109.5 . . ?
H75A C75 H75B 109.5 . . ?
C76 C75 H75C 109.5 . . ?
H75A C75 H75C 109.5 . . ?
H75B C75 H75C 109.5 . . ?
C77 C76 C75 120(3) . . ?
C77 C76 H76A 107.3 . . ?
C75 C76 H76A 107.3 . . ?
C77 C76 H76B 107.3 . . ?
C75 C76 H76B 107.3 . . ?
H76A C76 H76B 106.9 . . ?
C76 C77 C78 120(3) . . ?
C76 C77 H77A 107.4 . . ?
C78 C77 H77A 107.4 . . ?
C76 C77 H77B 107.4 . . ?
C78 C77 H77B 107.4 . . ?
H77A C77 H77B 106.9 . . ?
C77 C78 C79 106(2) . . ?
C77 C78 H78A 110.5 . . ?
C79 C78 H78A 110.5 . . ?
C77 C78 H78B 110.5 . . ?
C79 C78 H78B 110.5 . . ?
H78A C78 H78B 108.7 . . ?
C78 C79 H79A 109.5 . . ?
C78 C79 H79B 109.5 . . ?
H79A C79 H79B 109.5 . . ?
C78 C79 H79C 109.5 . . ?
H79A C79 H79C 109.5 . . ?
H79B C79 H79C 109.5 . . ?
C76B C75B H75D 109.5 . . ?
C76B C75B H75E 109.5 . . ?
H75D C75B H75E 109.5 . . ?
C76B C75B H75F 109.5 . . ?
H75D C75B H75F 109.5 . . ?
H75E C75B H75F 109.5 . . ?
C77B C76B C75B 123(3) . . ?
C77B C76B H76C 106.7 . . ?
C75B C76B H76C 106.7 . . ?
C77B C76B H76D 106.7 . . ?
C75B C76B H76D 106.7 . . ?
H76C C76B H76D 106.6 . . ?
C76B C77B C78B 116(3) . . ?
C76B C77B H77C 108.3 . . ?
C78B C77B H77C 108.3 . . ?
C76B C77B H77D 108.3 . . ?
C78B C77B H77D 108.3 . . ?
H77C C77B H77D 107.4 . . ?
C77B C78B C79B 109(3) . . ?
C77B C78B H78C 109.8 . . ?
C79B C78B H78C 109.8 . . ?
C77B C78B H78D 109.8 . . ?
C79B C78B H78D 109.8 . . ?
H78C C78B H78D 108.2 . . ?
C78B C79B H79D 109.5 . . ?
C78B C79B H79E 109.5 . . ?
H79D C79B H79E 109.5 . . ?
C78B C79B H79F 109.5 . . ?
H79D C79B H79F 109.5 . . ?
H79E C79B H79F 109.5 . . ?

loop_
_geom_bond_atom_site_label_1
_geom_bond_atom_site_label_2
_geom_bond_distance
_geom_bond_site_symmetry_2
_geom_bond_publ_flag
U1 N13 2.183(4) . ?
U1 N7 2.414(4) . ?
U1 N1 2.483(4) . ?
U1 N9 2.489(4) . ?
U1 N5 2.514(4) . ?
U1 N11 2.581(4) . ?
U1 N3 2.587(4) . ?
U1 H13N 2.59(5) . ?
N1 C2 1.367(6) . ?
N1 N2 1.380(5) . ?
N2 C4 1.352(6) . ?
N2 B1 1.558(6) . ?
N3 C7 1.354(6) . ?
N3 N4 1.379(5) . ?
N4 C9 1.354(5) . ?
N4 B1 1.531(6) . ?
N5 C12 1.363(6) . ?
N5 N6 1.385(5) . ?
N6 C14 1.347(6) . ?
N6 B1 1.562(6) . ?
N7 C17 1.352(7) . ?
N7 N8 1.375(6) . ?
N8 C19 1.347(8) . ?
N8 B2 1.570(8) . ?
N9 C22 1.339(7) . ?
N9 N10 1.384(5) . ?
N10 C24 1.338(8) . ?
N10 B2 1.535(9) . ?
N11 C27 1.349(6) . ?
N11 N12 1.383(6) . ?
N12 C29 1.347(6) . ?
N12 B2 1.534(9) . ?
N13 C31 1.425(7) . ?
N13 H13N 0.87(2) . ?
C1 C2 1.491(7) . ?
C1 H1A 0.9800 . ?
C1 H1C 0.9800 . ?
C1 H1D 0.9800 . ?
C2 C3 1.370(7) . ?
C3 C4 1.371(7) . ?
C3 H3 0.9500 . ?
C4 C5 1.500(8) . ?
C5 H5A 0.9800 . ?
C5 H5B 0.9800 . ?
C5 H5C 0.9800 . ?
C6 C7 1.491(8) . ?
C6 H6A 0.9800 . ?
C6 H6B 0.9800 . ?
C6 H6C 0.9800 . ?
C7 C8 1.378(7) . ?
C8 C9 1.360(7) . ?
C8 H8 0.9500 . ?
C9 C10 1.501(7) . ?
C10 H10A 0.9800 . ?
C10 H10B 0.9800 . ?
C10 H10C 0.9800 . ?
C11 C12 1.489(8) . ?
C11 H11A 0.9800 . ?
C11 H11B 0.9800 . ?
C11 H11C 0.9800 . ?
C12 C13 1.384(8) . ?
C13 C14 1.376(8) . ?
C13 H13 0.9500 . ?
C14 C15 1.496(8) . ?
C15 H15A 0.9800 . ?
C15 H15B 0.9800 . ?
C15 H15C 0.9800 . ?
C16 C17 1.493(8) . ?
C16 H16A 0.9800 . ?
C16 H16B 0.9800 . ?
C16 H16C 0.9800 . ?
C17 C18 1.388(9) . ?
C18 C19 1.382(11) . ?
C18 H18 0.9500 . ?
C19 C20 1.502(10) . ?
C20 H20A 0.9800 . ?
C20 H20B 0.9800 . ?
C20 H20C 0.9800 . ?
C21 C22 1.493(9) . ?
C21 H21A 0.9800 . ?
C21 H21B 0.9800 . ?
C21 H21C 0.9800 . ?
C22 C23 1.376(8) . ?
C23 C24 1.357(10) . ?
C23 H23 0.9500 . ?
C24 C25 1.504(9) . ?
C25 H25A 0.9800 . ?
C25 H25B 0.9800 . ?
C25 H25C 0.9800 . ?
C26 C27 1.483(8) . ?
C26 H26A 0.9800 . ?
C26 H26B 0.9800 . ?
C26 H26C 0.9800 . ?
C27 C28 1.389(7) . ?
C28 C29 1.371(9) . ?
C28 H28 0.9500 . ?
C29 C30 1.512(9) . ?
C30 H30A 0.9800 . ?
C30 H30B 0.9800 . ?
C30 H30C 0.9800 . ?
C31 C36 1.389(10) . ?
C31 C32 1.391(10) . ?
C33 C32 1.395(10) . ?
C33 C34 1.403(15) . ?
C33 H33 0.9500 . ?
C32 H32 0.9500 . ?
C34 C35 1.369(14) . ?
C34 C37 1.550(12) . ?
C35 C36 1.392(10) . ?
C35 H35 0.9500 . ?
C36 H36 0.9500 . ?
C37 H37A 0.9800 . ?
C37 H37B 0.9800 . ?
C37 H37C 0.9800 . ?
C38 C43 1.393(6) . ?
C38 C39 1.399(6) . ?
C38 B3 1.645(6) . ?
C39 C40 1.389(6) . ?
C39 H39 0.9500 . ?
C40 C41 1.387(6) . ?
C40 C44B 1.494(15) . ?
C40 C44A 1.495(7) . ?
C41 C42 1.377(7) . ?
C41 H41 0.9500 . ?
C42 C43 1.397(6) . ?
C42 C45B 1.494(14) . ?
C42 C45A 1.497(9) . ?
C43 H43 0.9500 . ?
C46 C47 1.383(7) . ?
C46 C51 1.405(6) . ?
C46 B3 1.649(6) . ?
C47 C48 1.396(6) . ?
C47 H47 0.9500 . ?
C48 C49 1.386(7) . ?
C48 C52A 1.487(13) . ?
C48 C52B 1.494(12) . ?
C44A F1A 1.326(5) . ?
C44A F2A 1.331(6) . ?
C44A F3A 1.355(8) . ?
C44B F3B 1.18(5) . ?
C44B F2B 1.318(15) . ?
C44B F1B 1.325(8) . ?
C45A F6A 1.322(13) . ?
C45A F5A 1.323(13) . ?
C45A F4A 1.328(9) . ?
C45B F6B 1.20(4) . ?
C45B F4B 1.325(9) . ?
C45B F5B 1.37(4) . ?
C52A F8A 1.30(3) . ?
C52A F7A 1.320(9) . ?
C52A F9A 1.34(4) . ?
C52B F9B 1.30(3) . ?
C52B F8B 1.32(3) . ?
C52B F7B 1.321(9) . ?
C53A F12A 1.314(7) . ?
C53A F11A 1.322(7) . ?
C53A F10A 1.332(6) . ?
C53A C50 1.498(6) . ?
C53B F11B 1.320(15) . ?
C53B F12B 1.321(15) . ?
C53B F10B 1.325(8) . ?
C53B C50 1.493(15) . ?
C60A F13A 1.323(9) . ?
C60A F14A 1.327(17) . ?
C60A F15A 1.333(16) . ?
C60A C56 1.498(10) . ?
C60B F14B 1.27(3) . ?
C60B F13B 1.324(9) . ?
C60B F15B 1.35(3) . ?
C60B C56 1.495(14) . ?
C61 F16 1.322(5) . ?
C61 F17 1.345(7) . ?
C61 F18 1.351(6) . ?
C61 C58 1.502(7) . ?
C68A F21A 1.29(4) . ?
C68A F20A 1.32(4) . ?
C68A F19A 1.331(9) . ?
C68A C64 1.497(13) . ?
C68B F19B 1.325(9) . ?
C68B F21B 1.34(4) . ?
C68B F20B 1.35(3) . ?
C68B C64 1.490(12) . ?
C69 F23 1.316(8) . ?
C69 F22 1.332(6) . ?
C69 F24 1.337(9) . ?
C69 C66 1.508(8) . ?
C49 C50 1.369(7) . ?
C49 H49 0.9500 . ?
C50 C51 1.385(6) . ?
C51 H51 0.9500 . ?
C54 C59 1.399(7) . ?
C54 C55 1.401(6) . ?
C54 B3 1.638(6) . ?
C55 C56 1.395(7) . ?
C55 H55 0.9500 . ?
C56 C57 1.376(8) . ?
C57 C58 1.395(7) . ?
C57 H57 0.9500 . ?
C58 C59 1.388(7) . ?
C59 H59 0.9500 . ?
C62 C63 1.390(7) . ?
C62 C67 1.397(7) . ?
C62 B3 1.647(7) . ?
C63 C64 1.396(8) . ?
C63 H63 0.9500 . ?
C64 C65 1.377(9) . ?
C65 C66 1.383(9) . ?
C65 H65 0.9500 . ?
C66 C67 1.394(8) . ?
C67 H67 0.9500 . ?
C70 C71 1.554(15) . ?
C70 H70A 0.9800 . ?
C70 H70B 0.9800 . ?
C70 H70C 0.9800 . ?
C71 C72 1.480(15) . ?
C71 H71A 0.9900 . ?
C71 H71B 0.9900 . ?
C72 C73 1.481(15) . ?
C72 H72A 0.9900 . ?
C72 H72B 0.9900 . ?
C73 C74 1.494(15) . ?
C73 H73A 0.9900 . ?
C73 H73B 0.9900 . ?
C74 H74A 0.9800 . ?
C74 H74B 0.9800 . ?
C74 H74C 0.9800 . ?
B1 H1B 1.097(19) . ?
B2 H2B 1.09(2) . ?
C75 C76 1.57(2) . ?
C75 H75A 0.9800 . ?
C75 H75B 0.9800 . ?
C75 H75C 0.9800 . ?
C76 C77 1.45(2) . ?
C76 H76A 0.9900 . ?
C76 H76B 0.9900 . ?
C77 C78 1.46(2) . ?
C77 H77A 0.9900 . ?
C77 H77B 0.9900 . ?
C78 C79 1.53(2) . ?
C78 H78A 0.9900 . ?
C78 H78B 0.9900 . ?
C79 H79A 0.9800 . ?
C79 H79B 0.9800 . ?
C79 H79C 0.9800 . ?
C75B C76B 1.56(2) . ?
C75B H75D 0.9800 . ?
C75B H75E 0.9800 . ?
C75B H75F 0.9800 . ?
C76B C77B 1.45(2) . ?
C76B H76C 0.9900 . ?
C76B H76D 0.9900 . ?
C77B C78B 1.46(2) . ?
C77B H77C 0.9900 . ?
C77B H77D 0.9900 . ?
C78B C79B 1.52(2) . ?
C78B H78C 0.9900 . ?
C78B H78D 0.9900 . ?
C79B H79D 0.9800 . ?
C79B H79E 0.9800 . ?
C79B H79F 0.9800 . ?
